data_4088174
loop_
_publ_author_name
'Schipper, Desmond E.'
'Young, Benjamin E.'
'Whitmire, Kenton H.'

_publ_section_title
;
 Transformations in Transition-Metal Carbonyls Containing Arsenic:
 Exploring the Chemistry of [Et4N]2[HAs{Fe(CO)4}3] in the Search for
 Single-Source Precursors for Advanced Metal Pnictide Materials
;
_journal_issue 4
_journal_name_full Organometallics
_journal_page_first 471
_journal_paper_doi 10.1021/acs.organomet.5b00906
_journal_volume 35
_journal_year 2016
_chemical_formula_moiety '(C8 H20 N +) (C14 As Fe4 O14 -)'
_chemical_formula_sum 'C22 H20 As Fe4 N O14'
_chemical_formula_weight 820.71
_chemical_name_systematic
;
 Tetraethylammonium (?2-carbonyl)-tridecacarbonyl-arsenic-tetra-iron
;
_space_group_crystal_system monoclinic
_space_group_IT_number 14
_space_group_name_Hall '-P 2ybc'
_space_group_name_H-M_alt 'P 1 21/c 1'
_atom_sites_solution_hydrogens geom
_audit_creation_method SHELXL-2013
_cell_angle_alpha 90
_cell_angle_beta 97.835(4)
_cell_angle_gamma 90
_cell_formula_units_Z 4
_cell_length_a 10.272(3)
_cell_length_b 11.695(4)
_cell_length_c 25.052(8)
_cell_measurement_reflns_used 7896
_cell_measurement_temperature 173
_cell_measurement_theta_max 31.8
_cell_measurement_theta_min 1.7
_cell_volume 2981.4(16)
_computing_structure_refinement 'SHELXL-2013 (Sheldrick, 2013)'
_diffrn_ambient_temperature 173
_diffrn_detector_area_resol_mean 13.6612
_diffrn_measured_fraction_theta_full 0.994
_diffrn_measured_fraction_theta_max 0.961
_diffrn_measurement_device
;
SCXMini: Fixed Chi 2 circle
;
_diffrn_measurement_device_type
;
Rigaku Mercury2 (2x2 bin mode)
;
_diffrn_measurement_method 'profile data from \w-scans'
_diffrn_radiation_type MoK\a
_diffrn_radiation_wavelength 0.71073
_diffrn_reflns_av_R_equivalents 0.0368
_diffrn_reflns_av_unetI/netI 0.0448
_diffrn_reflns_Laue_measured_fraction_full 0.994
_diffrn_reflns_Laue_measured_fraction_max 0.961
_diffrn_reflns_limit_h_max 14
_diffrn_reflns_limit_h_min -14
_diffrn_reflns_limit_k_max 16
_diffrn_reflns_limit_k_min -17
_diffrn_reflns_limit_l_max 36
_diffrn_reflns_limit_l_min -37
_diffrn_reflns_number 37658
_diffrn_reflns_point_group_measured_fraction_full 0.994
_diffrn_reflns_point_group_measured_fraction_max 0.961
_diffrn_reflns_theta_full 25.242
_diffrn_reflns_theta_max 31.943
_diffrn_reflns_theta_min 1.641
_exptl_absorpt_coefficient_mu 3.075
_exptl_absorpt_correction_T_max 1.000
_exptl_absorpt_correction_T_min 0.741
_exptl_absorpt_correction_type multi-scan
_exptl_absorpt_process_details 'SADABS (Sheldrick, 1996)'
_exptl_crystal_colour Black
_exptl_crystal_density_diffrn 1.828
_exptl_crystal_description Plates
_exptl_crystal_F_000 1632
_exptl_crystal_size_max 0.180
_exptl_crystal_size_mid 0.180
_exptl_crystal_size_min 0.180
_refine_diff_density_max 0.581
_refine_diff_density_min -0.710
_refine_diff_density_rms 0.097
_refine_ls_extinction_method none
_refine_ls_goodness_of_fit_ref 1.118
_refine_ls_hydrogen_treatment constr
_refine_ls_matrix_type full
_refine_ls_number_parameters 379
_refine_ls_number_reflns 9898
_refine_ls_number_restraints 0
_refine_ls_restrained_S_all 1.118
_refine_ls_R_factor_all 0.0684
_refine_ls_R_factor_gt 0.0396
_refine_ls_shift/su_max 0.001
_refine_ls_shift/su_mean 0.000
_refine_ls_structure_factor_coef Fsqd
_refine_ls_weighting_details
;
 w=1/[\s^2^(Fo^2^)+(0.0394P)^2^+0.7707P]
 where P=(Fo^2^+2Fc^2^)/3
;
_refine_ls_weighting_scheme calc
_refine_ls_wR_factor_gt 0.0868
_refine_ls_wR_factor_ref 0.1075
_reflns_Friedel_coverage 0.000
_reflns_number_gt 6852
_reflns_number_total 9898
_reflns_threshold_expression 'I > 2\s(I)'
_cod_data_source_file om5b00906_si_002.cif
_cod_data_source_block V
_cod_depositor_comments
;
The following automatic conversions were performed:

data item '_exptl_absorpt_correction_type' value 'Multi-scan' was
changed to 'multi-scan' in accordance with the
/home/saulius/struct/COD-crude-data/automatic-downloads/DataCite-retrospective/ACS/depositions/lib/dictionaries/cif_core.dic
dictionary named 'cif_core.dic' version 2.4.2 last updated on
2011-04-26.

Automatic conversion script
Id: cif_fix_values 6909 2019-04-08 15:41:33Z antanas 
;
_cod_original_sg_symbol_H-M 'P 21/c'
_cod_database_code 4088174
_shelx_space_group_comment
;
The symmetry employed for this shelxl refinement is uniquely defined
by the following loop, which should always be used as a source of
symmetry information in preference to the above space-group names.
They are only intended as comments.
;
_shelx_estimated_absorpt_t_min 0.608
_shelx_estimated_absorpt_t_max 0.608
_shelxl_version_number 2013-2

loop_
_space_group_symop_operation_xyz
'x, y, z'
'-x, y+1/2, -z+1/2'
'-x, -y, -z'
'x, -y-1/2, z-1/2'

loop_
_atom_site_label
_atom_site_type_symbol
_atom_site_fract_x
_atom_site_fract_y
_atom_site_fract_z
_atom_site_U_iso_or_equiv
_atom_site_adp_type
_atom_site_occupancy
_atom_site_site_symmetry_order
_atom_site_calc_flag
_atom_site_refinement_flags_posn
_atom_site_refinement_flags_adp
Fe4 Fe 0.59213(3) 0.24046(3) 0.06167(2) 0.02788(9) Uani 1 1 d . .
Fe2 Fe 0.94256(3) 0.36680(3) 0.15988(2) 0.02962(9) Uani 1 1 d . .
Fe3 Fe 0.95112(3) 0.14034(3) 0.16024(2) 0.02690(8) Uani 1 1 d . .
Fe1 Fe 1.02143(3) 0.25921(3) 0.07850(2) 0.02952(9) Uani 1 1 d . .
As1 As 0.80986(2) 0.24406(2) 0.10225(2) 0.02595(7) Uani 1 1 d . .
C1 C 0.5102(3) 0.7880(3) 0.21382(11) 0.0481(7) Uani 1 1 d . .
H1A H 0.4392 0.7725 0.2346 0.058 Uiso 1 1 calc R U
H1B H 0.5822 0.7370 0.2267 0.058 Uiso 1 1 calc R U
C2 C 0.5553(4) 0.9086(3) 0.22446(16) 0.0778(12) Uani 1 1 d . .
H2A H 0.5825 0.9187 0.2624 0.117 Uiso 1 1 calc R U
H2B H 0.4845 0.9601 0.2126 0.117 Uiso 1 1 calc R U
H2C H 0.6280 0.9243 0.2052 0.117 Uiso 1 1 calc R U
C3 C 0.5689(3) 0.7795(3) 0.11981(12) 0.0413(6) Uani 1 1 d . .
H3A H 0.5931 0.8597 0.1220 0.050 Uiso 1 1 calc R U
H3B H 0.5324 0.7638 0.0828 0.050 Uiso 1 1 calc R U
C4 C 0.6925(3) 0.7090(3) 0.13329(13) 0.0465(7) Uani 1 1 d . .
H4A H 0.7534 0.7278 0.1088 0.070 Uiso 1 1 calc R U
H4B H 0.6708 0.6292 0.1301 0.070 Uiso 1 1 calc R U
H4C H 0.7316 0.7253 0.1695 0.070 Uiso 1 1 calc R U
C5 C 0.4219(3) 0.6354(2) 0.15416(12) 0.0453(7) Uani 1 1 d . .
H5A H 0.4975 0.5896 0.1684 0.054 Uiso 1 1 calc R U
H5B H 0.3560 0.6260 0.1781 0.054 Uiso 1 1 calc R U
C6 C 0.3673(4) 0.5897(3) 0.09937(16) 0.0740(12) Uani 1 1 d . .
H6A H 0.3439 0.5108 0.1025 0.111 Uiso 1 1 calc R U
H6B H 0.4325 0.5965 0.0755 0.111 Uiso 1 1 calc R U
H6C H 0.2908 0.6328 0.0853 0.111 Uiso 1 1 calc R U
C7 C 0.3487(3) 0.8359(2) 0.13324(11) 0.0404(6) Uani 1 1 d . .
H7A H 0.3791 0.9145 0.1346 0.049 Uiso 1 1 calc R U
H7B H 0.3222 0.8167 0.0957 0.049 Uiso 1 1 calc R U
C8 C 0.2296(3) 0.8291(3) 0.16193(12) 0.0471(7) Uani 1 1 d . .
H8A H 0.1632 0.8802 0.1451 0.071 Uiso 1 1 calc R U
H8B H 0.2532 0.8504 0.1990 0.071 Uiso 1 1 calc R U
H8C H 0.1963 0.7523 0.1600 0.071 Uiso 1 1 calc R U
C41 C 0.4293(3) 0.2450(2) 0.02622(11) 0.0345(6) Uani 1 1 d . .
C42 C 0.6283(3) 0.1138(3) 0.02555(12) 0.0431(7) Uani 1 1 d . .
C43 C 0.6176(3) 0.3872(3) 0.04572(11) 0.0389(6) Uani 1 1 d . .
C23 C 1.0195(3) 0.3511(2) 0.22786(12) 0.0433(7) Uani 1 1 d . .
C22 C 0.9714(3) 0.5117(2) 0.14170(13) 0.0452(7) Uani 1 1 d . .
C21 C 0.7829(3) 0.3979(2) 0.17692(11) 0.0354(5) Uani 1 1 d . .
C31 C 0.9169(3) 0.0077(2) 0.12619(10) 0.0357(6) Uani 1 1 d . .
C32 C 1.1084(3) 0.1153(2) 0.19977(10) 0.0349(5) Uani 1 1 d . .
C33 C 0.8514(3) 0.1218(2) 0.21198(11) 0.0369(6) Uani 1 1 d . .
C11 C 0.9365(3) 0.2033(3) 0.01717(12) 0.0526(8) Uani 1 1 d . .
C12 C 1.0837(3) 0.3720(3) 0.04069(13) 0.0456(7) Uani 1 1 d . .
C13 C 1.1480(3) 0.1527(2) 0.08628(11) 0.0367(6) Uani 1 1 d . .
C120 C 1.1213(3) 0.3319(2) 0.14166(12) 0.0387(6) Uani 1 1 d . .
O41 O 0.32632(19) 0.24927(17) 0.00277(9) 0.0466(5) Uani 1 1 d . .
O42 O 0.6484(2) 0.0324(2) 0.00341(11) 0.0709(8) Uani 1 1 d . .
O43 O 0.6337(2) 0.48181(19) 0.03726(10) 0.0559(6) Uani 1 1 d . .
C44 C 0.5379(3) 0.2080(3) 0.12531(11) 0.0401(6) Uani 1 1 d . .
O44 O 0.5018(2) 0.1864(2) 0.16525(9) 0.0630(7) Uani 1 1 d . .
O23 O 1.0689(2) 0.3444(2) 0.27131(9) 0.0623(7) Uani 1 1 d . .
O22 O 0.9936(2) 0.60316(19) 0.13041(13) 0.0740(8) Uani 1 1 d . .
O21 O 0.68401(19) 0.42178(18) 0.19018(8) 0.0472(5) Uani 1 1 d . .
O31 O 0.8924(2) -0.07589(17) 0.10382(9) 0.0548(6) Uani 1 1 d . .
O32 O 1.2071(2) 0.09739(19) 0.22595(9) 0.0528(5) Uani 1 1 d . .
O33 O 0.7878(2) 0.1097(2) 0.24541(9) 0.0564(6) Uani 1 1 d . .
O11 O 0.8909(2) 0.1689(3) -0.02389(9) 0.0864(10) Uani 1 1 d . .
O12 O 1.1268(2) 0.4433(2) 0.01740(11) 0.0714(8) Uani 1 1 d . .
O13 O 1.2312(2) 0.08764(18) 0.08934(9) 0.0499(5) Uani 1 1 d . .
O120 O 1.23053(19) 0.35281(19) 0.15904(9) 0.0545(6) Uani 1 1 d . .
N1 N 0.4631(2) 0.75987(16) 0.15497(8) 0.0302(4) Uani 1 1 d . .

loop_
_atom_site_aniso_label
_atom_site_aniso_U_11
_atom_site_aniso_U_22
_atom_site_aniso_U_33
_atom_site_aniso_U_23
_atom_site_aniso_U_13
_atom_site_aniso_U_12
Fe4 0.02033(16) 0.03522(19) 0.02787(18) -0.00138(13) 0.00252(13) 0.00005(13)
Fe2 0.02689(18) 0.02643(18) 0.03410(19) -0.00247(13) -0.00105(14) 0.00002(13)
Fe3 0.02563(17) 0.02667(17) 0.02803(17) 0.00106(13) 0.00237(13) 0.00117(13)
Fe1 0.02129(17) 0.0364(2) 0.03097(18) 0.00313(14) 0.00403(14) -0.00037(13)
As1 0.02010(12) 0.02956(13) 0.02778(13) -0.00124(9) 0.00173(9) 0.00022(8)
C1 0.0511(18) 0.0592(18) 0.0310(14) -0.0014(13) -0.0051(12) 0.0145(15)
C2 0.070(3) 0.079(3) 0.078(3) -0.034(2) -0.011(2) -0.007(2)
C3 0.0348(14) 0.0487(16) 0.0413(15) 0.0106(12) 0.0081(12) -0.0039(12)
C4 0.0339(15) 0.0525(17) 0.0541(18) 0.0036(14) 0.0094(13) -0.0008(13)
C5 0.0477(16) 0.0317(14) 0.0609(19) 0.0034(12) 0.0235(15) -0.0024(12)
C6 0.072(3) 0.062(2) 0.092(3) -0.035(2) 0.027(2) -0.0239(19)
C7 0.0361(14) 0.0423(15) 0.0411(15) 0.0086(12) -0.0014(11) 0.0033(12)
C8 0.0378(15) 0.0515(18) 0.0524(18) 0.0038(14) 0.0073(13) 0.0105(13)
C41 0.0281(13) 0.0460(15) 0.0299(12) 0.0017(10) 0.0056(10) 0.0003(10)
C42 0.0271(13) 0.0483(17) 0.0531(17) -0.0115(13) 0.0025(12) -0.0024(11)
C43 0.0275(13) 0.0477(16) 0.0401(15) 0.0002(12) -0.0001(11) 0.0035(11)
C23 0.0418(15) 0.0360(14) 0.0496(17) -0.0100(12) -0.0030(13) 0.0046(12)
C22 0.0323(14) 0.0331(14) 0.069(2) 0.0019(13) 0.0018(13) -0.0007(11)
C21 0.0389(14) 0.0294(12) 0.0370(14) -0.0054(10) 0.0022(11) -0.0002(10)
C31 0.0363(14) 0.0351(13) 0.0364(14) 0.0026(11) 0.0071(11) 0.0001(11)
C32 0.0403(14) 0.0299(12) 0.0339(13) 0.0013(10) 0.0030(11) 0.0024(10)
C33 0.0397(14) 0.0358(14) 0.0355(14) -0.0018(11) 0.0060(11) 0.0011(11)
C11 0.0303(14) 0.089(2) 0.0393(16) -0.0031(16) 0.0092(12) -0.0096(15)
C12 0.0307(14) 0.0491(17) 0.0574(18) 0.0153(14) 0.0074(13) 0.0077(12)
C13 0.0373(14) 0.0364(14) 0.0378(14) 0.0035(11) 0.0101(11) -0.0016(11)
C120 0.0297(13) 0.0363(14) 0.0483(15) -0.0015(11) -0.0008(11) 0.0019(11)
O41 0.0258(10) 0.0701(15) 0.0426(11) 0.0097(9) 0.0003(8) 0.0006(9)
O42 0.0496(14) 0.0605(15) 0.104(2) -0.0441(15) 0.0153(13) -0.0043(11)
O43 0.0512(13) 0.0399(12) 0.0738(15) 0.0104(11) -0.0017(11) -0.0023(10)
C44 0.0280(13) 0.0542(17) 0.0374(15) 0.0004(12) 0.0016(11) -0.0031(12)
O44 0.0516(13) 0.099(2) 0.0401(12) 0.0110(12) 0.0125(10) -0.0086(13)
O23 0.0764(17) 0.0595(15) 0.0440(12) -0.0131(10) -0.0166(12) 0.0138(12)
O22 0.0572(15) 0.0337(12) 0.132(2) 0.0144(13) 0.0148(15) -0.0029(10)
O21 0.0389(11) 0.0507(12) 0.0537(12) -0.0150(10) 0.0122(9) 0.0005(9)
O31 0.0704(15) 0.0354(11) 0.0576(13) -0.0102(10) 0.0045(11) -0.0078(10)
O32 0.0447(12) 0.0530(13) 0.0556(13) 0.0066(10) -0.0115(10) 0.0075(10)
O33 0.0602(14) 0.0632(14) 0.0507(13) -0.0033(11) 0.0253(11) -0.0064(11)
O11 0.0481(14) 0.169(3) 0.0427(14) -0.0334(17) 0.0092(11) -0.0221(17)
O12 0.0574(15) 0.0667(16) 0.0944(19) 0.0440(14) 0.0263(14) 0.0044(12)
O13 0.0475(12) 0.0454(12) 0.0604(13) 0.0075(10) 0.0200(10) 0.0142(10)
O120 0.0268(10) 0.0626(14) 0.0703(15) -0.0135(11) -0.0067(10) -0.0043(9)
N1 0.0314(11) 0.0318(11) 0.0273(10) 0.0046(8) 0.0032(8) 0.0004(8)

loop_
_atom_type_symbol
_atom_type_description
_atom_type_scat_dispersion_real
_atom_type_scat_dispersion_imag
_atom_type_scat_source
C C 0.0033 0.0016 'International Tables Vol C Tables 4.2.6.8 and 6.1.1.4'
H H 0.0000 0.0000 'International Tables Vol C Tables 4.2.6.8 and 6.1.1.4'
N N 0.0061 0.0033 'International Tables Vol C Tables 4.2.6.8 and 6.1.1.4'
O O 0.0106 0.0060 'International Tables Vol C Tables 4.2.6.8 and 6.1.1.4'
Fe Fe 0.3463 0.8444 'International Tables Vol C Tables 4.2.6.8 and 6.1.1.4'
As As 0.0499 2.0058 'International Tables Vol C Tables 4.2.6.8 and 6.1.1.4'

loop_
_geom_angle_atom_site_label_1
_geom_angle_atom_site_label_2
_geom_angle_atom_site_label_3
_geom_angle
C41 Fe4 C43 90.92(12)
C41 Fe4 C44 93.72(12)
C43 Fe4 C44 118.20(13)
C41 Fe4 C42 91.04(12)
C43 Fe4 C42 129.05(14)
C44 Fe4 C42 112.45(14)
C41 Fe4 As1 175.23(9)
C43 Fe4 As1 85.36(8)
C44 Fe4 As1 90.68(9)
C42 Fe4 As1 88.99(9)
C23 Fe2 C21 95.40(13)
C23 Fe2 C22 105.85(14)
C21 Fe2 C22 93.26(12)
C23 Fe2 C120 84.02(13)
C21 Fe2 C120 179.42(12)
C22 Fe2 C120 86.92(12)
C23 Fe2 As1 132.09(10)
C21 Fe2 As1 78.22(8)
C22 Fe2 As1 121.79(10)
C120 Fe2 As1 102.15(8)
C23 Fe2 Fe1 123.34(9)
C21 Fe2 Fe1 132.51(8)
C22 Fe2 Fe1 100.22(11)
C120 Fe2 Fe1 47.97(8)
As1 Fe2 Fe1 55.94(2)
C23 Fe2 Fe3 83.32(9)
C21 Fe2 Fe3 103.53(8)
C22 Fe2 Fe3 160.15(10)
C120 Fe2 Fe3 76.40(8)
As1 Fe2 Fe3 53.471(16)
Fe1 Fe2 Fe3 60.551(16)
C33 Fe3 C31 98.49(12)
C33 Fe3 C32 98.19(12)
C31 Fe3 C32 103.00(12)
C33 Fe3 As1 98.72(9)
C31 Fe3 As1 95.29(9)
C32 Fe3 As1 152.88(8)
C33 Fe3 Fe2 95.90(9)
C31 Fe3 Fe2 149.79(9)
C32 Fe3 Fe2 101.04(8)
As1 Fe3 Fe2 56.190(15)
C33 Fe3 Fe1 150.89(9)
C31 Fe3 Fe1 98.24(9)
C32 Fe3 Fe1 101.04(9)
As1 Fe3 Fe1 56.07(2)
Fe2 Fe3 Fe1 59.106(17)
C11 Fe1 C12 88.99(15)
C11 Fe1 C13 95.82(15)
C12 Fe1 C13 105.25(12)
C11 Fe1 C120 174.52(14)
C12 Fe1 C120 85.54(14)
C13 Fe1 C120 85.49(12)
C11 Fe1 As1 80.16(9)
C12 Fe1 As1 127.00(9)
C13 Fe1 As1 127.29(9)
C120 Fe1 As1 103.30(8)
C11 Fe1 Fe2 132.86(10)
C12 Fe1 Fe2 103.22(11)
C13 Fe1 Fe2 123.14(9)
C120 Fe1 Fe2 49.12(8)
As1 Fe1 Fe2 55.984(14)
C11 Fe1 Fe3 108.66(11)
C12 Fe1 Fe3 161.29(11)
C13 Fe1 Fe3 79.74(8)
C120 Fe1 Fe3 76.80(9)
As1 Fe1 Fe3 53.401(12)
Fe2 Fe1 Fe3 60.34(2)
Fe3 As1 Fe4 139.925(18)
Fe3 As1 Fe1 70.53(2)
Fe4 As1 Fe1 139.62(2)
Fe3 As1 Fe2 70.34(2)
Fe4 As1 Fe2 136.507(18)
Fe1 As1 Fe2 68.07(2)
C2 C1 N1 115.2(3)
C2 C1 H1A 108.5
N1 C1 H1A 108.5
C2 C1 H1B 108.5
N1 C1 H1B 108.5
H1A C1 H1B 107.5
C1 C2 H2A 109.5
C1 C2 H2B 109.5
H2A C2 H2B 109.5
C1 C2 H2C 109.5
H2A C2 H2C 109.5
H2B C2 H2C 109.5
N1 C3 C4 115.9(2)
N1 C3 H3A 108.3
C4 C3 H3A 108.3
N1 C3 H3B 108.3
C4 C3 H3B 108.3
H3A C3 H3B 107.4
C3 C4 H4A 109.5
C3 C4 H4B 109.5
H4A C4 H4B 109.5
C3 C4 H4C 109.5
H4A C4 H4C 109.5
H4B C4 H4C 109.5
C6 C5 N1 114.9(3)
C6 C5 H5A 108.5
N1 C5 H5A 108.5
C6 C5 H5B 108.5
N1 C5 H5B 108.5
H5A C5 H5B 107.5
C5 C6 H6A 109.5
C5 C6 H6B 109.5
H6A C6 H6B 109.5
C5 C6 H6C 109.5
H6A C6 H6C 109.5
H6B C6 H6C 109.5
C8 C7 N1 116.0(2)
C8 C7 H7A 108.3
N1 C7 H7A 108.3
C8 C7 H7B 108.3
N1 C7 H7B 108.3
H7A C7 H7B 107.4
C7 C8 H8A 109.5
C7 C8 H8B 109.5
H8A C8 H8B 109.5
C7 C8 H8C 109.5
H8A C8 H8C 109.5
H8B C8 H8C 109.5
O41 C41 Fe4 178.5(2)
O42 C42 Fe4 178.0(3)
O43 C43 Fe4 177.8(3)
O23 C23 Fe2 178.0(3)
O22 C22 Fe2 178.0(3)
O21 C21 Fe2 176.1(2)
O31 C31 Fe3 178.3(3)
O32 C32 Fe3 178.1(2)
O33 C33 Fe3 179.7(3)
O11 C11 Fe1 174.6(3)
O12 C12 Fe1 178.1(3)
O13 C13 Fe1 176.7(2)
O120 C120 Fe1 139.4(2)
O120 C120 Fe2 137.4(2)
Fe1 C120 Fe2 82.91(10)
O44 C44 Fe4 178.9(3)
C3 N1 C7 106.65(19)
C3 N1 C5 111.1(2)
C7 N1 C5 111.0(2)
C3 N1 C1 111.9(2)
C7 N1 C1 110.5(2)
C5 N1 C1 105.8(2)

loop_
_geom_bond_atom_site_label_1
_geom_bond_atom_site_label_2
_geom_bond_distance
Fe4 C41 1.784(3)
Fe4 C43 1.789(3)
Fe4 C44 1.799(3)
Fe4 C42 1.801(3)
Fe4 As1 2.3275(8)
Fe2 C23 1.786(3)
Fe2 C21 1.788(3)
Fe2 C22 1.790(3)
Fe2 C120 1.994(3)
Fe2 As1 2.3380(6)
Fe2 Fe1 2.6166(7)
Fe2 Fe3 2.6498(9)
Fe3 C33 1.771(3)
Fe3 C31 1.782(3)
Fe3 C32 1.800(3)
Fe3 As1 2.2611(6)
Fe3 Fe1 2.6553(7)
Fe1 C11 1.784(3)
Fe1 C12 1.792(3)
Fe1 C13 1.792(3)
Fe1 C120 1.959(3)
Fe1 As1 2.3369(8)
C1 C2 1.497(5)
C1 N1 1.524(3)
C1 H1A 0.9700
C1 H1B 0.9700
C2 H2A 0.9600
C2 H2B 0.9600
C2 H2C 0.9600
C3 N1 1.507(3)
C3 C4 1.513(4)
C3 H3A 0.9700
C3 H3B 0.9700
C4 H4A 0.9600
C4 H4B 0.9600
C4 H4C 0.9600
C5 C6 1.508(5)
C5 N1 1.515(3)
C5 H5A 0.9700
C5 H5B 0.9700
C6 H6A 0.9600
C6 H6B 0.9600
C6 H6C 0.9600
C7 C8 1.503(4)
C7 N1 1.515(3)
C7 H7A 0.9700
C7 H7B 0.9700
C8 H8A 0.9600
C8 H8B 0.9600
C8 H8C 0.9600
C41 O41 1.139(3)
C42 O42 1.135(3)
C43 O43 1.143(3)
C23 O23 1.140(3)
C22 O22 1.137(3)
C21 O21 1.145(3)
C31 O31 1.138(3)
C32 O32 1.149(3)
C33 O33 1.139(3)
C11 O11 1.144(4)
C12 O12 1.141(3)
C13 O13 1.139(3)
C120 O120 1.173(3)
C44 O44 1.142(3)
